data_4504330
loop_
_publ_author_name
'Wang, Ji-Jiang'
'Gou, Lei'
'Hu, Huai-Ming'
'Han, Zhong-Xi'
'Li, Dong-Sheng'
'Xue, Gang-Lin'
'Yang, Meng-Lin'
'Shi, Qi-Zhen'

_publ_section_title
;
 Ligand and pH-Controlled ZnIIBilayer Coordination Polymers Based on
 Biphenyl-3,3&#x2018;,4,4&#x2018;-tetracarboxylate
;
_journal_issue 8
_journal_name_full 'Crystal Growth &amp; Design'
_journal_page_first 1514
_journal_paper_doi 10.1021/cg0703240
_journal_volume 7
_journal_year 2007
_chemical_formula_sum 'C72 H50 N8 O17 Zn2'
_chemical_formula_weight 1429.94
_chemical_name_systematic
;

 ?

;
_space_group_IT_number 14
_symmetry_cell_setting monoclinic
_symmetry_space_group_name_Hall '-P 2ybc'
_symmetry_space_group_name_H-M 'P 1 21/c 1'
_atom_sites_solution_hydrogens geom
_atom_sites_solution_primary direct
_atom_sites_solution_secondary difmap
_audit_creation_method SHELXL-97
_cell_angle_alpha 90.00
_cell_angle_beta 105.964(2)
_cell_angle_gamma 90.00
_cell_formula_units_Z 2
_cell_length_a 12.0568(19)
_cell_length_b 24.049(4)
_cell_length_c 10.6693(17)
_cell_measurement_reflns_used 4088
_cell_measurement_temperature 296(2)
_cell_measurement_theta_max 22.38
_cell_measurement_theta_min 2.41
_cell_volume 2974.3(8)
_computing_cell_refinement 'Bruker SMART'
_computing_data_collection 'Bruker SMART'
_computing_data_reduction 'Bruker SAINT'
_computing_molecular_graphics 'Bruker SHELXTL'
_computing_publication_material 'Bruker SHELXTL'
_computing_structure_refinement 'SHELXL-97 (Sheldrick, 1997)'
_computing_structure_solution 'SHELXS-97 (Sheldrick, 1990)'
_diffrn_ambient_temperature 296(2)
_diffrn_measured_fraction_theta_full 0.999
_diffrn_measured_fraction_theta_max 0.999
_diffrn_measurement_device_type 'CCD area detector'
_diffrn_measurement_method 'phi and omega scans'
_diffrn_radiation_monochromator graphite
_diffrn_radiation_source 'fine-focus sealed tube'
_diffrn_radiation_type MoK\a
_diffrn_radiation_wavelength 0.71073
_diffrn_reflns_av_R_equivalents 0.0439
_diffrn_reflns_av_sigmaI/netI 0.0386
_diffrn_reflns_limit_h_max 14
_diffrn_reflns_limit_h_min -14
_diffrn_reflns_limit_k_max 27
_diffrn_reflns_limit_k_min -28
_diffrn_reflns_limit_l_max 12
_diffrn_reflns_limit_l_min -12
_diffrn_reflns_number 21343
_diffrn_reflns_theta_full 25.05
_diffrn_reflns_theta_max 25.05
_diffrn_reflns_theta_min 1.69
_diffrn_standards_decay_% 0
_diffrn_standards_interval_count 0
_diffrn_standards_interval_time 0
_diffrn_standards_number 0
_exptl_absorpt_coefficient_mu 0.894
_exptl_absorpt_correction_T_max 0.9160
_exptl_absorpt_correction_T_min 0.8557
_exptl_absorpt_correction_type multi-scan
_exptl_absorpt_process_details 'SADABS(Bruker, 2000)'
_exptl_crystal_colour colourless
_exptl_crystal_density_diffrn 1.597
_exptl_crystal_density_meas ?
_exptl_crystal_density_method 'not measured'
_exptl_crystal_description block
_exptl_crystal_F_000 1468
_exptl_crystal_size_max 0.18
_exptl_crystal_size_mid 0.12
_exptl_crystal_size_min 0.10
_refine_diff_density_max 0.474
_refine_diff_density_min -0.454
_refine_diff_density_rms 0.058
_refine_ls_extinction_method none
_refine_ls_goodness_of_fit_ref 1.043
_refine_ls_hydrogen_treatment constr
_refine_ls_matrix_type full
_refine_ls_number_parameters 448
_refine_ls_number_reflns 5274
_refine_ls_number_restraints 0
_refine_ls_restrained_S_all 1.043
_refine_ls_R_factor_all 0.0573
_refine_ls_R_factor_gt 0.0383
_refine_ls_shift/su_max 0.000
_refine_ls_shift/su_mean 0.000
_refine_ls_structure_factor_coef Fsqd
_refine_ls_weighting_details 'calc w=1/[\s^2^(Fo^2^)+(0.0366P)^2^+2.2862P] where P=(Fo^2^+2Fc^2^)/3'
_refine_ls_weighting_scheme calc
_refine_ls_wR_factor_gt 0.0864
_refine_ls_wR_factor_ref 0.0963
_reflns_number_gt 4010
_reflns_number_total 5274
_reflns_threshold_expression >2sigma(I)
_cod_data_source_file cg0703240si20070404_023341.cif
_cod_data_source_block 1212
_cod_depositor_comments
;
The following automatic conversions were performed:

'_symmetry_cell_setting' value 'Monoclinic' changed to 'monoclinic'
according to /home/saulius/struct/CIF-dictionaries/cif_core.dic
dictionary named 'cif_core.dic' version 2.4.1 from 2010-06-29.

Automatic conversion script
Id: cif_fix_values 1715 2011-07-08 13:25:40Z adriana 

The following automatic conversions were performed:

'_exptl_crystal_density_meas' value 'none' was changed to '?' - the
value is perceived as not measured.

Automatic conversion script
Id: cif_fix_values 3008 2015-01-20 13:52:24Z robertas 
;
_cod_original_sg_symbol_H-M P2(1)/c
_cod_database_code 4504330

loop_
_symmetry_equiv_pos_as_xyz
'x, y, z'
'-x, y+1/2, -z+1/2'
'-x, -y, -z'
'x, -y-1/2, z-1/2'

loop_
_atom_site_label
_atom_site_type_symbol
_atom_site_fract_x
_atom_site_fract_y
_atom_site_fract_z
_atom_site_U_iso_or_equiv
_atom_site_adp_type
_atom_site_occupancy
_atom_site_symmetry_multiplicity
_atom_site_calc_flag
_atom_site_refinement_flags
Zn1 Zn -0.08550(3) -0.051286(13) 0.11091(3) 0.03082(12) Uani 1 1 d .
N1 N 0.0562(2) -0.06123(10) 0.2994(2) 0.0329(6) Uani 1 1 d .
N2 N 0.4473(2) -0.14202(14) 0.8958(3) 0.0552(8) Uani 1 1 d .
N3 N -0.2062(2) -0.06306(10) -0.0788(2) 0.0343(6) Uani 1 1 d .
N4 N -0.5609(2) -0.11491(12) -0.7174(2) 0.0445(7) Uani 1 1 d .
O1 O -0.09369(18) 0.02997(8) 0.14573(18) 0.0360(5) Uani 1 1 d .
O2 O -0.04848(17) 0.06310(8) -0.02905(17) 0.0347(5) Uani 1 1 d .
O3 O -0.26665(18) 0.12426(9) -0.0651(2) 0.0451(6) Uani 1 1 d .
H3 H -0.3214 0.1255 -0.1307 0.068 Uiso 1 1 calc R
O4 O -0.2220(2) 0.20493(10) -0.1405(2) 0.0602(7) Uani 1 1 d .
O5 O 0.45704(19) 0.23649(9) 0.8390(2) 0.0501(6) Uani 1 1 d .
O6 O 0.38665(18) 0.15702(9) 0.8918(2) 0.0446(6) Uani 1 1 d .
H6 H 0.4431 0.1589 0.9554 0.067 Uiso 1 1 calc R
O7 O 0.13138(18) 0.13059(9) 0.83464(18) 0.0402(5) Uani 1 1 d .
O8 O 0.2127(2) 0.06319(9) 0.7520(2) 0.0493(6) Uani 1 1 d .
C1 C -0.0693(2) 0.06890(11) 0.0789(3) 0.0275(6) Uani 1 1 d .
C2 C -0.0583(2) 0.12608(11) 0.1364(2) 0.0270(6) Uani 1 1 d .
C3 C 0.0178(2) 0.13323(11) 0.2589(3) 0.0284(6) Uani 1 1 d .
H3A H 0.0493 0.1020 0.3069 0.034 Uiso 1 1 calc R
C4 C 0.0486(2) 0.18570(12) 0.3124(3) 0.0302(7) Uani 1 1 d .
C5 C 0.0025(3) 0.23194(12) 0.2391(3) 0.0444(8) Uani 1 1 d .
H5 H 0.0240 0.2675 0.2711 0.053 Uiso 1 1 calc R
C6 C -0.0761(3) 0.22510(13) 0.1178(3) 0.0464(9) Uani 1 1 d .
H6A H -0.1072 0.2563 0.0694 0.056 Uiso 1 1 calc R
C7 C -0.1091(2) 0.17283(12) 0.0672(3) 0.0332(7) Uani 1 1 d .
C8 C -0.2040(3) 0.16935(13) -0.0583(3) 0.0372(7) Uani 1 1 d .
C9 C 0.1881(3) 0.11291(13) 0.7590(3) 0.0338(7) Uani 1 1 d .
C10 C 0.2099(2) 0.15442(11) 0.6624(2) 0.0264(6) Uani 1 1 d .
C11 C 0.1310(2) 0.15226(12) 0.5399(2) 0.0302(7) Uani 1 1 d .
H11 H 0.0759 0.1241 0.5221 0.036 Uiso 1 1 calc R
C12 C 0.1318(2) 0.19058(11) 0.4434(2) 0.0276(6) Uani 1 1 d .
C13 C 0.2138(3) 0.23260(12) 0.4719(3) 0.0341(7) Uani 1 1 d .
H13 H 0.2140 0.2598 0.4101 0.041 Uiso 1 1 calc R
C14 C 0.2954(2) 0.23425(12) 0.5918(3) 0.0322(7) Uani 1 1 d .
H14 H 0.3515 0.2619 0.6081 0.039 Uiso 1 1 calc R
C15 C 0.2952(2) 0.19546(11) 0.6885(3) 0.0270(6) Uani 1 1 d .
C16 C 0.3878(2) 0.19881(12) 0.8140(3) 0.0316(7) Uani 1 1 d .
C17 C 0.0786(3) -0.02722(12) 0.4022(3) 0.0346(7) Uani 1 1 d .
H17 H 0.0432 0.0075 0.3917 0.042 Uiso 1 1 calc R
C18 C 0.1509(3) -0.04043(13) 0.5231(3) 0.0398(8) Uani 1 1 d .
H18 H 0.1632 -0.0151 0.5914 0.048 Uiso 1 1 calc R
C19 C 0.2051(2) -0.09184(12) 0.5414(3) 0.0345(7) Uani 1 1 d .
C20 C 0.1837(3) -0.12663(13) 0.4332(3) 0.0392(7) Uani 1 1 d .
H20 H 0.2196 -0.1612 0.4398 0.047 Uiso 1 1 calc R
C21 C 0.1102(3) -0.11022(13) 0.3172(3) 0.0384(7) Uani 1 1 d .
H21 H 0.0972 -0.1345 0.2469 0.046 Uiso 1 1 calc R
C22 C 0.4269(4) -0.08903(18) 0.8659(4) 0.0721(13) Uani 1 1 d .
H22 H 0.4689 -0.0626 0.9231 0.087 Uiso 1 1 calc R
C23 C 0.3471(3) -0.07065(15) 0.7554(3) 0.0625(11) Uani 1 1 d .
H23 H 0.3352 -0.0328 0.7398 0.075 Uiso 1 1 calc R
C24 C 0.2849(3) -0.10909(13) 0.6676(3) 0.0383(7) Uani 1 1 d .
C25 C 0.3029(3) -0.16450(14) 0.7016(3) 0.0531(9) Uani 1 1 d .
H25 H 0.2603 -0.1919 0.6479 0.064 Uiso 1 1 calc R
C26 C 0.3843(3) -0.17890(16) 0.8155(3) 0.0581(10) Uani 1 1 d .
H26 H 0.3953 -0.2164 0.8367 0.070 Uiso 1 1 calc R
C27 C -0.2409(3) -0.02257(13) -0.1661(3) 0.0472(9) Uani 1 1 d .
H27 H -0.2191 0.0137 -0.1408 0.057 Uiso 1 1 calc R
C28 C -0.3073(3) -0.03166(14) -0.2913(3) 0.0482(9) Uani 1 1 d .
H28 H -0.3288 -0.0019 -0.3484 0.058 Uiso 1 1 calc R
C29 C -0.3421(2) -0.08492(12) -0.3327(3) 0.0334(7) Uani 1 1 d .
C30 C -0.3056(3) -0.12693(13) -0.2424(3) 0.0399(8) Uani 1 1 d .
H30 H -0.3262 -0.1636 -0.2652 0.048 Uiso 1 1 calc R
C31 C -0.2391(3) -0.11461(13) -0.1193(3) 0.0412(8) Uani 1 1 d .
H31 H -0.2156 -0.1437 -0.0606 0.049 Uiso 1 1 calc R
C32 C -0.4886(3) -0.07234(16) -0.6918(3) 0.0553(10) Uani 1 1 d .
H32 H -0.4868 -0.0484 -0.7597 0.066 Uiso 1 1 calc R
C33 C -0.4161(3) -0.06159(15) -0.5702(3) 0.0518(9) Uani 1 1 d .
H33 H -0.3673 -0.0309 -0.5575 0.062 Uiso 1 1 calc R
C34 C -0.4157(2) -0.09625(13) -0.4670(3) 0.0354(7) Uani 1 1 d .
C35 C -0.4875(3) -0.14234(14) -0.4946(3) 0.0432(8) Uani 1 1 d .
H35 H -0.4885 -0.1680 -0.4298 0.052 Uiso 1 1 calc R
C36 C -0.5577(3) -0.14951(14) -0.6200(3) 0.0456(8) Uani 1 1 d .
H36 H -0.6056 -0.1805 -0.6369 0.055 Uiso 1 1 calc R
O9 O 0.3731(16) 0.0056(8) 0.9627(19) 0.332(9) Uiso 0.50 1 d P

loop_
_atom_site_aniso_label
_atom_site_aniso_U_11
_atom_site_aniso_U_22
_atom_site_aniso_U_33
_atom_site_aniso_U_23
_atom_site_aniso_U_13
_atom_site_aniso_U_12
Zn1 0.0392(2) 0.02687(19) 0.02358(18) 0.00154(14) 0.00387(14) -0.00443(15)
N1 0.0342(14) 0.0374(15) 0.0261(13) 0.0005(11) 0.0064(11) -0.0006(11)
N2 0.0449(18) 0.070(2) 0.0410(17) 0.0152(15) -0.0040(14) -0.0001(16)
N3 0.0396(15) 0.0329(14) 0.0252(12) 0.0004(11) 0.0002(11) -0.0069(11)
N4 0.0400(16) 0.0549(18) 0.0328(15) -0.0081(13) 0.0005(12) 0.0026(14)
O1 0.0532(14) 0.0238(11) 0.0310(11) 0.0014(9) 0.0113(10) -0.0031(9)
O2 0.0403(12) 0.0408(12) 0.0218(10) -0.0032(9) 0.0067(9) -0.0017(9)
O3 0.0387(13) 0.0522(14) 0.0340(12) 0.0017(10) -0.0076(10) -0.0055(11)
O4 0.0752(18) 0.0446(14) 0.0410(13) 0.0130(12) -0.0170(12) 0.0003(13)
O5 0.0472(14) 0.0494(14) 0.0424(13) -0.0017(11) -0.0069(11) -0.0168(12)
O6 0.0402(13) 0.0508(14) 0.0333(12) 0.0103(11) -0.0058(10) -0.0042(11)
O7 0.0437(13) 0.0520(14) 0.0239(11) 0.0040(10) 0.0074(10) -0.0099(11)
O8 0.0712(17) 0.0267(13) 0.0449(13) 0.0071(10) 0.0076(12) -0.0056(11)
C1 0.0280(16) 0.0257(15) 0.0227(15) -0.0010(12) -0.0034(12) -0.0009(12)
C2 0.0324(16) 0.0269(15) 0.0207(14) -0.0006(11) 0.0057(12) -0.0022(12)
C3 0.0344(16) 0.0232(15) 0.0244(14) 0.0038(11) 0.0027(12) 0.0005(12)
C4 0.0340(17) 0.0310(16) 0.0232(14) 0.0015(12) 0.0039(12) -0.0055(13)
C5 0.061(2) 0.0233(17) 0.0387(18) -0.0012(14) -0.0038(16) -0.0008(15)
C6 0.060(2) 0.0291(17) 0.0374(18) 0.0038(14) -0.0077(16) 0.0047(16)
C7 0.0368(17) 0.0299(17) 0.0283(15) -0.0010(12) 0.0010(13) -0.0003(13)
C8 0.0389(18) 0.0323(18) 0.0334(17) -0.0016(14) -0.0016(14) 0.0059(14)
C9 0.0367(17) 0.0376(19) 0.0214(15) 0.0028(13) -0.0017(13) -0.0122(14)
C10 0.0344(16) 0.0244(15) 0.0201(13) -0.0009(11) 0.0069(12) -0.0019(12)
C11 0.0371(17) 0.0280(15) 0.0240(14) -0.0018(12) 0.0063(12) -0.0085(13)
C12 0.0324(16) 0.0259(15) 0.0218(14) -0.0016(11) 0.0029(12) -0.0012(12)
C13 0.0483(19) 0.0270(16) 0.0240(14) 0.0039(12) 0.0051(13) -0.0061(14)
C14 0.0362(17) 0.0270(16) 0.0316(15) -0.0010(12) 0.0060(13) -0.0104(13)
C15 0.0317(16) 0.0240(15) 0.0242(14) -0.0021(11) 0.0056(12) -0.0012(12)
C16 0.0313(17) 0.0345(17) 0.0272(15) -0.0028(13) 0.0051(13) 0.0008(14)
C17 0.0400(18) 0.0306(16) 0.0325(16) 0.0023(13) 0.0086(14) 0.0044(14)
C18 0.047(2) 0.0389(19) 0.0302(16) -0.0023(13) 0.0044(14) -0.0008(15)
C19 0.0311(16) 0.0379(18) 0.0308(16) 0.0059(13) 0.0022(13) -0.0035(13)
C20 0.0387(18) 0.0362(18) 0.0394(18) -0.0009(14) 0.0052(14) 0.0070(14)
C21 0.0383(18) 0.0409(19) 0.0341(17) -0.0071(14) 0.0067(14) 0.0015(15)
C22 0.077(3) 0.069(3) 0.046(2) 0.014(2) -0.023(2) -0.021(2)
C23 0.072(3) 0.047(2) 0.049(2) 0.0104(18) -0.0163(19) -0.0146(19)
C24 0.0338(17) 0.0453(19) 0.0326(16) 0.0066(14) 0.0036(13) 0.0013(14)
C25 0.057(2) 0.044(2) 0.046(2) 0.0047(16) -0.0069(17) 0.0036(17)
C26 0.060(2) 0.054(2) 0.053(2) 0.0149(19) 0.0030(19) 0.0127(19)
C27 0.061(2) 0.0345(18) 0.0344(17) 0.0014(14) -0.0064(16) -0.0122(16)
C28 0.058(2) 0.0384(19) 0.0367(18) 0.0087(15) -0.0068(16) -0.0083(16)
C29 0.0316(17) 0.0386(18) 0.0286(15) -0.0019(13) 0.0058(13) -0.0025(14)
C30 0.050(2) 0.0343(17) 0.0297(16) -0.0022(13) 0.0022(14) -0.0055(15)
C31 0.054(2) 0.0358(18) 0.0283(16) 0.0026(13) 0.0012(14) -0.0034(15)
C32 0.059(2) 0.065(2) 0.0319(18) 0.0057(17) -0.0049(16) -0.009(2)
C33 0.051(2) 0.060(2) 0.0345(18) 0.0042(16) -0.0037(16) -0.0220(18)
C34 0.0296(16) 0.0426(19) 0.0304(16) -0.0019(14) 0.0020(13) 0.0001(14)
C35 0.045(2) 0.043(2) 0.0365(17) -0.0025(14) 0.0036(15) -0.0017(15)
C36 0.0382(19) 0.046(2) 0.046(2) -0.0107(16) 0.0015(15) -0.0048(15)

loop_
_atom_type_symbol
_atom_type_description
_atom_type_scat_dispersion_real
_atom_type_scat_dispersion_imag
_atom_type_scat_source
C C 0.0033 0.0016 'International Tables Vol C Tables 4.2.6.8 and 6.1.1.4'
H H 0.0000 0.0000 'International Tables Vol C Tables 4.2.6.8 and 6.1.1.4'
N N 0.0061 0.0033 'International Tables Vol C Tables 4.2.6.8 and 6.1.1.4'
O O 0.0106 0.0060 'International Tables Vol C Tables 4.2.6.8 and 6.1.1.4'
Zn Zn 0.2839 1.4301 'International Tables Vol C Tables 4.2.6.8 and 6.1.1.4'

loop_
_geom_angle_atom_site_label_1
_geom_angle_atom_site_label_2
_geom_angle_atom_site_label_3
_geom_angle
_geom_angle_site_symmetry_1
_geom_angle_site_symmetry_3
O1 Zn1 O2 107.40(8) . 3
O1 Zn1 O7 143.40(9) . 3_556
O2 Zn1 O7 106.73(8) 3 3_556
O1 Zn1 N3 104.32(9) . .
O2 Zn1 N3 89.41(9) 3 .
O7 Zn1 N3 88.82(8) 3_556 .
O1 Zn1 N1 90.11(8) . .
O2 Zn1 N1 82.74(8) 3 .
O7 Zn1 N1 81.43(8) 3_556 .
N3 Zn1 N1 165.13(9) . .
O1 Zn1 O8 86.05(8) . 3_556
O2 Zn1 O8 161.20(8) 3 3_556
O7 Zn1 O8 57.79(8) 3_556 3_556
N3 Zn1 O8 100.13(9) . 3_556
N1 Zn1 O8 84.19(8) . 3_556
O1 Zn1 C9 114.10(10) . 3_556
O2 Zn1 C9 134.51(9) 3 3_556
O7 Zn1 C9 29.37(9) 3_556 3_556
N3 Zn1 C9 97.46(9) . 3_556
N1 Zn1 C9 79.47(9) . 3_556
O8 Zn1 C9 28.59(8) 3_556 3_556
C21 N1 C17 116.3(2) . .
C21 N1 Zn1 116.08(19) . .
C17 N1 Zn1 126.7(2) . .
C26 N2 C22 117.1(3) . .
C27 N3 C31 116.3(2) . .
C27 N3 Zn1 124.02(19) . .
C31 N3 Zn1 119.18(19) . .
C32 N4 C36 116.7(3) . .
C1 O1 Zn1 126.22(19) . .
C1 O2 Zn1 141.78(18) . 3
C8 O3 H3 109.5 . .
C16 O6 H6 109.5 . .
C9 O7 Zn1 95.76(18) . 3_556
C9 O8 Zn1 82.84(19) . 3_556
O2 C1 O1 125.1(3) . .
O2 C1 C2 117.5(2) . .
O1 C1 C2 117.3(2) . .
C3 C2 C7 118.8(2) . .
C3 C2 C1 117.5(2) . .
C7 C2 C1 123.3(2) . .
C2 C3 C4 122.1(2) . .
C2 C3 H3A 118.9 . .
C4 C3 H3A 118.9 . .
C5 C4 C3 118.4(2) . .
C5 C4 C12 122.1(3) . .
C3 C4 C12 119.5(2) . .
C4 C5 C6 119.8(3) . .
C4 C5 H5 120.1 . .
C6 C5 H5 120.1 . .
C7 C6 C5 121.4(3) . .
C7 C6 H6A 119.3 . .
C5 C6 H6A 119.3 . .
C6 C7 C2 119.3(3) . .
C6 C7 C8 117.7(3) . .
C2 C7 C8 122.9(3) . .
O4 C8 O3 124.3(3) . .
O4 C8 C7 123.3(3) . .
O3 C8 C7 112.4(3) . .
O8 C9 O7 122.9(3) . .
O8 C9 C10 120.5(3) . .
O7 C9 C10 116.0(3) . .
O8 C9 Zn1 68.57(17) . 3_556
O7 C9 Zn1 54.87(15) . 3_556
C10 C9 Zn1 162.0(2) . 3_556
C11 C10 C15 119.3(2) . .
C11 C10 C9 114.6(2) . .
C15 C10 C9 126.0(2) . .
C12 C11 C10 122.1(3) . .
C12 C11 H11 118.9 . .
C10 C11 H11 118.9 . .
C11 C12 C13 118.2(2) . .
C11 C12 C4 120.4(2) . .
C13 C12 C4 121.4(2) . .
C14 C13 C12 120.4(3) . .
C14 C13 H13 119.8 . .
C12 C13 H13 119.8 . .
C13 C14 C15 121.4(3) . .
C13 C14 H14 119.3 . .
C15 C14 H14 119.3 . .
C14 C15 C10 118.5(2) . .
C14 C15 C16 118.4(2) . .
C10 C15 C16 123.1(2) . .
O5 C16 O6 124.3(3) . .
O5 C16 C15 122.6(3) . .
O6 C16 C15 113.1(2) . .
N1 C17 C18 124.0(3) . .
N1 C17 H17 118.0 . .
C18 C17 H17 118.0 . .
C17 C18 C19 119.3(3) . .
C17 C18 H18 120.4 . .
C19 C18 H18 120.4 . .
C18 C19 C20 116.5(3) . .
C18 C19 C24 122.7(3) . .
C20 C19 C24 120.7(3) . .
C21 C20 C19 120.2(3) . .
C21 C20 H20 119.9 . .
C19 C20 H20 119.9 . .
N1 C21 C20 123.6(3) . .
N1 C21 H21 118.2 . .
C20 C21 H21 118.2 . .
N2 C22 C23 123.9(4) . .
N2 C22 H22 118.0 . .
C23 C22 H22 118.0 . .
C22 C23 C24 119.2(3) . .
C22 C23 H23 120.4 . .
C24 C23 H23 120.4 . .
C23 C24 C25 116.8(3) . .
C23 C24 C19 121.6(3) . .
C25 C24 C19 121.6(3) . .
C26 C25 C24 119.7(3) . .
C26 C25 H25 120.2 . .
C24 C25 H25 120.2 . .
N2 C26 C25 123.1(3) . .
N2 C26 H26 118.4 . .
C25 C26 H26 118.4 . .
N3 C27 C28 123.4(3) . .
N3 C27 H27 118.3 . .
C28 C27 H27 118.3 . .
C27 C28 C29 120.2(3) . .
C27 C28 H28 119.9 . .
C29 C28 H28 119.9 . .
C30 C29 C28 116.4(3) . .
C30 C29 C34 121.9(3) . .
C28 C29 C34 121.7(3) . .
C31 C30 C29 120.1(3) . .
C31 C30 H30 120.0 . .
C29 C30 H30 120.0 . .
N3 C31 C30 123.6(3) . .
N3 C31 H31 118.2 . .
C30 C31 H31 118.2 . .
N4 C32 C33 123.5(3) . .
N4 C32 H32 118.3 . .
C33 C32 H32 118.3 . .
C32 C33 C34 120.1(3) . .
C32 C33 H33 120.0 . .
C34 C33 H33 120.0 . .
C33 C34 C35 116.6(3) . .
C33 C34 C29 121.9(3) . .
C35 C34 C29 121.5(3) . .
C36 C35 C34 119.0(3) . .
C36 C35 H35 120.5 . .
C34 C35 H35 120.5 . .
N4 C36 C35 124.0(3) . .
N4 C36 H36 118.0 . .
C35 C36 H36 118.0 . .

loop_
_geom_bond_atom_site_label_1
_geom_bond_atom_site_label_2
_geom_bond_distance
_geom_bond_site_symmetry_2
Zn1 O1 1.997(2) .
Zn1 O2 2.057(2) 3
Zn1 O7 2.111(2) 3_556
Zn1 N3 2.162(2) .
Zn1 N1 2.265(2) .
Zn1 O8 2.410(2) 3_556
Zn1 C9 2.569(3) 3_556
N1 C21 1.335(4) .
N1 C17 1.335(4) .
N2 C26 1.319(4) .
N2 C22 1.320(5) .
N3 C27 1.333(4) .
N3 C31 1.337(4) .
N4 C32 1.323(4) .
N4 C36 1.323(4) .
O1 C1 1.259(3) .
O2 C1 1.252(3) .
O2 Zn1 2.057(2) 3
O3 C8 1.312(4) .
O3 H3 0.8200 .
O4 C8 1.201(4) .
O5 C16 1.211(3) .
O6 C16 1.306(3) .
O6 H6 0.8200 .
O7 C9 1.266(4) .
O7 Zn1 2.111(2) 3_556
O8 C9 1.239(4) .
O8 Zn1 2.410(2) 3_556
C1 C2 1.497(4) .
C2 C3 1.386(4) .
C2 C7 1.391(4) .
C3 C4 1.393(4) .
C3 H3A 0.9300 .
C4 C5 1.385(4) .
C4 C12 1.484(4) .
C5 C6 1.388(4) .
C5 H5 0.9300 .
C6 C7 1.383(4) .
C6 H6A 0.9300 .
C7 C8 1.506(4) .
C9 C10 1.509(4) .
C9 Zn1 2.569(3) 3_556
C10 C11 1.390(4) .
C10 C15 1.398(4) .
C11 C12 1.384(4) .
C11 H11 0.9300 .
C12 C13 1.388(4) .
C13 C14 1.383(4) .
C13 H13 0.9300 .
C14 C15 1.392(4) .
C14 H14 0.9300 .
C15 C16 1.491(4) .
C17 C18 1.381(4) .
C17 H17 0.9300 .
C18 C19 1.387(4) .
C18 H18 0.9300 .
C19 C20 1.391(4) .
C19 C24 1.483(4) .
C20 C21 1.367(4) .
C20 H20 0.9300 .
C21 H21 0.9300 .
C22 C23 1.374(5) .
C22 H22 0.9300 .
C23 C24 1.381(4) .
C23 H23 0.9300 .
C24 C25 1.382(4) .
C25 C26 1.381(4) .
C25 H25 0.9300 .
C26 H26 0.9300 .
C27 C28 1.373(4) .
C27 H27 0.9300 .
C28 C29 1.382(4) .
C28 H28 0.9300 .
C29 C30 1.382(4) .
C29 C34 1.488(4) .
C30 C31 1.370(4) .
C30 H30 0.9300 .
C31 H31 0.9300 .
C32 C33 1.375(4) .
C32 H32 0.9300 .
C33 C34 1.380(4) .
C33 H33 0.9300 .
C34 C35 1.388(4) .
C35 C36 1.383(4) .
C35 H35 0.9300 .
C36 H36 0.9300 .

loop_
_geom_torsion_atom_site_label_1
_geom_torsion_atom_site_label_2
_geom_torsion_atom_site_label_3
_geom_torsion_atom_site_label_4
_geom_torsion
_geom_torsion_site_symmetry_1
O1 Zn1 N1 C21 -169.7(2) .
O2 Zn1 N1 C21 -62.2(2) 3
O7 Zn1 N1 C21 46.0(2) 3_556
N3 Zn1 N1 C21 -3.5(5) .
O8 Zn1 N1 C21 104.3(2) 3_556
C9 Zn1 N1 C21 75.8(2) 3_556
O1 Zn1 N1 C17 21.8(2) .
O2 Zn1 N1 C17 129.3(3) 3
O7 Zn1 N1 C17 -122.4(3) 3_556
N3 Zn1 N1 C17 -172.0(3) .
O8 Zn1 N1 C17 -64.2(2) 3_556
C9 Zn1 N1 C17 -92.7(3) 3_556
O1 Zn1 N3 C27 21.8(3) .
O2 Zn1 N3 C27 -86.0(3) 3
O7 Zn1 N3 C27 167.2(3) 3_556
N1 Zn1 N3 C27 -143.9(3) .
O8 Zn1 N3 C27 110.3(3) 3_556
C9 Zn1 N3 C27 139.1(3) 3_556
O1 Zn1 N3 C31 -166.3(2) .
O2 Zn1 N3 C31 85.9(2) 3
O7 Zn1 N3 C31 -20.8(2) 3_556
N1 Zn1 N3 C31 28.0(5) .
O8 Zn1 N3 C31 -77.8(2) 3_556
C9 Zn1 N3 C31 -49.0(3) 3_556
O2 Zn1 O1 C1 32.8(2) 3
O7 Zn1 O1 C1 -169.13(19) 3_556
N3 Zn1 O1 C1 -61.2(2) .
N1 Zn1 O1 C1 115.2(2) .
O8 Zn1 O1 C1 -160.6(2) 3_556
C9 Zn1 O1 C1 -166.3(2) 3_556
Zn1 O2 C1 O1 -92.1(4) 3
Zn1 O2 C1 C2 84.5(3) 3
Zn1 O1 C1 O2 8.7(4) .
Zn1 O1 C1 C2 -167.94(18) .
O2 C1 C2 C3 -122.3(3) .
O1 C1 C2 C3 54.6(4) .
O2 C1 C2 C7 49.5(4) .
O1 C1 C2 C7 -133.6(3) .
C7 C2 C3 C4 -2.7(4) .
C1 C2 C3 C4 169.5(3) .
C2 C3 C4 C5 -1.0(4) .
C2 C3 C4 C12 -179.2(3) .
C3 C4 C5 C6 2.6(5) .
C12 C4 C5 C6 -179.2(3) .
C4 C5 C6 C7 -0.5(5) .
C5 C6 C7 C2 -3.2(5) .
C5 C6 C7 C8 173.6(3) .
C3 C2 C7 C6 4.7(4) .
C1 C2 C7 C6 -167.0(3) .
C3 C2 C7 C8 -171.9(3) .
C1 C2 C7 C8 16.5(5) .
C6 C7 C8 O4 29.6(5) .
C2 C7 C8 O4 -153.8(3) .
C6 C7 C8 O3 -148.2(3) .
C2 C7 C8 O3 28.5(4) .
Zn1 O8 C9 O7 8.2(3) 3_556
Zn1 O8 C9 C10 -162.6(2) 3_556
Zn1 O7 C9 O8 -9.4(3) 3_556
Zn1 O7 C9 C10 161.8(2) 3_556
O8 C9 C10 C11 75.9(4) .
O7 C9 C10 C11 -95.6(3) .
Zn1 C9 C10 C11 -40.2(8) 3_556
O8 C9 C10 C15 -108.4(3) .
O7 C9 C10 C15 80.1(4) .
Zn1 C9 C10 C15 135.5(6) 3_556
C15 C10 C11 C12 -2.0(4) .
C9 C10 C11 C12 174.0(3) .
C10 C11 C12 C13 -0.6(4) .
C10 C11 C12 C4 177.9(3) .
C5 C4 C12 C11 145.5(3) .
C3 C4 C12 C11 -36.4(4) .
C5 C4 C12 C13 -36.0(4) .
C3 C4 C12 C13 142.2(3) .
C11 C12 C13 C14 2.9(4) .
C4 C12 C13 C14 -175.7(3) .
C12 C13 C14 C15 -2.4(5) .
C13 C14 C15 C10 -0.3(4) .
C13 C14 C15 C16 178.2(3) .
C11 C10 C15 C14 2.5(4) .
C9 C10 C15 C14 -173.1(3) .
C11 C10 C15 C16 -176.0(3) .
C9 C10 C15 C16 8.5(5) .
C14 C15 C16 O5 6.3(4) .
C10 C15 C16 O5 -175.2(3) .
C14 C15 C16 O6 -173.0(3) .
C10 C15 C16 O6 5.5(4) .
C21 N1 C17 C18 -1.4(4) .
Zn1 N1 C17 C18 167.1(2) .
N1 C17 C18 C19 0.2(5) .
C17 C18 C19 C20 1.4(4) .
C17 C18 C19 C24 179.4(3) .
C18 C19 C20 C21 -1.7(5) .
C24 C19 C20 C21 -179.8(3) .
C17 N1 C21 C20 1.0(5) .
Zn1 N1 C21 C20 -168.7(2) .
C19 C20 C21 N1 0.6(5) .
C26 N2 C22 C23 -2.0(7) .
N2 C22 C23 C24 -1.1(7) .
C22 C23 C24 C25 3.7(6) .
C22 C23 C24 C19 -174.7(4) .
C18 C19 C24 C23 -27.2(5) .
C20 C19 C24 C23 150.8(3) .
C18 C19 C24 C25 154.6(3) .
C20 C19 C24 C25 -27.5(5) .
C23 C24 C25 C26 -3.2(5) .
C19 C24 C25 C26 175.1(3) .
C22 N2 C26 C25 2.5(6) .
C24 C25 C26 N2 0.1(6) .
C31 N3 C27 C28 0.3(5) .
Zn1 N3 C27 C28 172.4(3) .
N3 C27 C28 C29 0.3(6) .
C27 C28 C29 C30 -0.6(5) .
C27 C28 C29 C34 178.9(3) .
C28 C29 C30 C31 0.4(5) .
C34 C29 C30 C31 -179.2(3) .
C27 N3 C31 C30 -0.5(5) .
Zn1 N3 C31 C30 -173.0(3) .
C29 C30 C31 N3 0.2(5) .
C36 N4 C32 C33 -2.9(6) .
N4 C32 C33 C34 0.4(6) .
C32 C33 C34 C35 2.5(5) .
C32 C33 C34 C29 -177.5(3) .
C30 C29 C34 C33 -154.3(3) .
C28 C29 C34 C33 26.2(5) .
C30 C29 C34 C35 25.7(5) .
C28 C29 C34 C35 -153.8(3) .
C33 C34 C35 C36 -2.7(5) .
C29 C34 C35 C36 177.2(3) .
C32 N4 C36 C35 2.6(5) .
C34 C35 C36 N4 0.2(5) .
